data_4323535
loop_
_publ_author_name
'Suzanne B\'elanger'
'Andr\'e L. Beauchamp'

_publ_section_title
;
 Oxo Ligand Reactivity in the [ReO2L4]+ Complex of 1-Methylimidazole.
 Preparation and Crystal Structures of Salts Containing the ReOL43+ Core
 and Apical CH3O-, BF3O2-, and (CH3O)2PO2- Groups
;
_journal_name_full 'Inorganic Chemistry'
_journal_page_first 3640
_journal_page_last 3647
_journal_paper_doi 10.1021/ic970067w
_journal_volume 36
_journal_year 1997
_chemical_formula_sum 'C16 H24 B F3 I3 N8 O2 Re'
_chemical_formula_weight 995.15
_chemical_name_systematic
; 
 ? 
;
_space_group_IT_number 14
_symmetry_cell_setting monoclinic
_symmetry_space_group_name_Hall '-P 2ybc'
_symmetry_space_group_name_H-M 'P 1 21/c 1'
_atom_sites_solution_hydrogens geom
_atom_sites_solution_primary direct
_atom_sites_solution_secondary difmap
_audit_creation_method 'SHELXL-93 (Sheldrick,1995)'
_cell_angle_alpha 90.00(2)
_cell_angle_beta 103.67(3)
_cell_angle_gamma 90.00(2)
_cell_formula_units_Z 4
_cell_length_a 13.373(4)
_cell_length_b 13.237(3)
_cell_length_c 16.689(6)
_cell_measurement_temperature 295(2)
_cell_volume 2870.6(15)
_computing_structure_refinement 'SHELXL-93 (Sheldrick, 1995)'
_computing_structure_solution 'SHELXS-86 (Sheldrick, 1985)'
_diffrn_ambient_temperature 295(2)
_diffrn_radiation_monochromator graphite
_diffrn_radiation_source 'normal-focus sealed tube'
_diffrn_radiation_wavelength 1.54056
_diffrn_reflns_av_sigmaI/netI 0.0896
_diffrn_reflns_limit_h_max 16
_diffrn_reflns_limit_h_min 0
_diffrn_reflns_limit_k_max 16
_diffrn_reflns_limit_k_min 0
_diffrn_reflns_limit_l_max 19
_diffrn_reflns_limit_l_min -20
_diffrn_reflns_theta_max 69.82
_diffrn_reflns_theta_min 3.40
_exptl_crystal_density_diffrn 2.303
_exptl_crystal_F_000 1832
_exptl_crystal_size_max 0.36
_exptl_crystal_size_mid 0.20
_exptl_crystal_size_min 0.04
_refine_diff_density_max 2.108
_refine_diff_density_min -1.339
_refine_diff_density_rms 0.157
_refine_ls_extinction_coef 0.00030(2)
_refine_ls_extinction_expression Fc^*^=kFc[1+0.001xFc^2^\l^3^/sin(2\q)]^-1/4^
_refine_ls_extinction_method 'SHELXL-93 (Sheldrick,1995)'
_refine_ls_goodness_of_fit_all 0.877
_refine_ls_goodness_of_fit_obs 1.039
_refine_ls_matrix_type full
_refine_ls_number_parameters 312
_refine_ls_number_reflns 5427
_refine_ls_number_restraints 0
_refine_ls_restrained_S_all 0.877
_refine_ls_restrained_S_obs 1.039
_refine_ls_R_factor_all 0.0759
_refine_ls_R_factor_obs 0.0445
_refine_ls_shift/esd_max 0.081
_refine_ls_shift/esd_mean 0.004
_refine_ls_structure_factor_coef Fsqd
_refine_ls_weighting_details 'w=1/[\s^2^(Fo^2^)+(0.0299P)^2^+0.0000P] where P=(Fo^2^+2Fc^2^)/3'
_refine_ls_weighting_scheme calc
_refine_ls_wR_factor_all 0.1007
_refine_ls_wR_factor_obs 0.0939
_reflns_number_observed 3470
_reflns_number_total 5427
_reflns_observed_criterion >2sigma(I)
_cod_data_source_file ic970067w_3.cif
_cod_data_source_block III
_cod_depositor_comments
;
The following automatic conversions were performed:

'_refine_ls_weighting_scheme' value 'calc
w=1/[\s^2^(Fo^2^)+(0.0299P)^2^+0.0000P] where P=(Fo^2^+2Fc^2^)/3' was
changed to 'calc'. New tag '_refine_ls_weighting_details' was
created. The value of the new tag was set to
'w=1/[\s^2^(Fo^2^)+(0.0299P)^2^+0.0000P] where P=(Fo^2^+2Fc^2^)/3'.

Automatic conversion script
Id: cif_fix_values 3143 2015-03-26 13:38:13Z robertas 
;
_cod_database_code 4323535

loop_
_symmetry_equiv_pos_as_xyz
'x, y, z'
'-x, y+1/2, -z+1/2'
'-x, -y, -z'
'x, -y-1/2, z-1/2'

loop_
_atom_site_aniso_label
_atom_site_aniso_U_11
_atom_site_aniso_U_22
_atom_site_aniso_U_33
_atom_site_aniso_U_23
_atom_site_aniso_U_13
_atom_site_aniso_U_12
Re 0.0415(2) 0.0327(2) 0.0352(2) 0.0027(2) 0.01125(12) -0.0004(2)
O1 0.057(3) 0.038(4) 0.052(5) 0.015(3) 0.021(3) 0.002(3)
O2 0.053(3) 0.032(3) 0.049(4) 0.010(3) 0.016(3) 0.005(3)
B2 0.066(6) 0.047(7) 0.038(7) 0.011(6) 0.012(5) 0.010(5)
F22 0.093(4) 0.090(5) 0.062(5) 0.014(4) 0.039(3) 0.027(4)
F21 0.119(5) 0.049(4) 0.065(5) 0.019(4) 0.024(4) 0.017(4)
F23 0.081(4) 0.083(5) 0.055(4) 0.010(4) -0.006(3) -0.010(4)
N11 0.060(4) 0.045(5) 0.074(7) -0.016(5) 0.018(4) -0.009(4)
C21 0.054(4) 0.046(6) 0.060(7) 0.008(6) 0.011(4) -0.009(4)
N31 0.044(3) 0.039(4) 0.039(5) 0.001(4) 0.009(3) -0.003(3)
C41 0.115(9) 0.037(6) 0.057(8) 0.008(6) 0.033(7) -0.017(6)
C51 0.104(8) 0.039(7) 0.088(11) -0.002(7) 0.042(8) -0.021(6)
C61 0.087(7) 0.071(9) 0.099(12) -0.037(9) 0.008(7) -0.014(7)
N12 0.044(3) 0.065(6) 0.062(6) -0.008(5) 0.016(3) 0.004(4)
C22 0.042(4) 0.059(7) 0.047(6) 0.004(5) 0.012(4) -0.001(4)
N32 0.050(3) 0.039(5) 0.045(5) 0.001(4) 0.013(3) 0.002(3)
C42 0.071(6) 0.073(8) 0.049(7) 0.019(6) 0.015(5) 0.028(6)
C52 0.060(5) 0.081(9) 0.069(8) 0.008(8) 0.013(5) 0.021(6)
C62 0.063(6) 0.140(13) 0.097(11) -0.016(11) 0.036(6) 0.028(8)
N13 0.067(5) 0.055(6) 0.075(8) -0.011(6) 0.010(5) -0.014(5)
C23 0.058(5) 0.038(6) 0.080(9) 0.001(6) 0.006(5) -0.010(4)
N33 0.044(3) 0.037(4) 0.041(5) -0.005(4) 0.010(3) -0.003(3)
C43 0.060(5) 0.048(7) 0.070(9) 0.004(6) 0.012(5) -0.004(5)
C53 0.082(7) 0.050(7) 0.071(9) -0.004(6) 0.013(6) -0.012(5)
C63 0.084(8) 0.089(10) 0.115(14) -0.023(10) 0.000(8) -0.034(8)
N14 0.041(3) 0.049(5) 0.063(6) 0.007(5) 0.010(3) 0.006(3)
C24 0.044(4) 0.064(7) 0.041(6) 0.005(5) 0.006(4) 0.001(4)
N34 0.050(3) 0.046(5) 0.045(5) -0.001(4) 0.012(3) 0.000(3)
C44 0.059(5) 0.079(8) 0.053(7) 0.022(7) 0.027(5) 0.018(5)
C54 0.061(5) 0.078(9) 0.060(8) 0.011(7) 0.030(5) 0.013(5)
C64 0.063(6) 0.084(10) 0.110(13) 0.035(9) 0.008(6) 0.012(6)
I1 0.0715(4) 0.0871(7) 0.0873(7) 0.0221(6) 0.0241(4) 0.0110(4)
I2 0.1129(7) 0.1167(9) 0.1083(10) -0.0188(8) 0.0377(6) -0.0266(7)
I3 0.0726(4) 0.1733(12) 0.0818(7) -0.0088(8) 0.0087(4) 0.0275(6)

loop_
_atom_site_label
_atom_site_type_symbol
_atom_site_fract_x
_atom_site_fract_y
_atom_site_fract_z
_atom_site_U_iso_or_equiv
_atom_site_thermal_displace_type
_atom_site_occupancy
_atom_site_calc_flag
_atom_site_refinement_flags
_atom_site_disorder_group
Re Re 0.43876(2) 0.16332(3) 0.85820(3) 0.03609(11) Uani 1 d . .
O1 O 0.4531(4) 0.1281(5) 0.9581(4) 0.048(2) Uani 1 d . .
O2 O 0.4215(4) 0.2018(5) 0.7504(4) 0.0442(15) Uani 1 d . .
B2 B 0.3999(8) 0.2302(10) 0.6641(8) 0.050(3) Uani 1 d . .
F22 F 0.4795(5) 0.1993(6) 0.6295(4) 0.078(2) Uani 1 d . .
F21 F 0.3848(5) 0.3306(5) 0.6534(4) 0.078(2) Uani 1 d . .
F23 F 0.3103(5) 0.1794(5) 0.6219(4) 0.077(2) Uani 1 d . .
N11 N 0.6016(6) 0.4192(7) 0.9751(7) 0.059(2) Uani 1 d . .
C21 C 0.5590(6) 0.3266(8) 0.9711(7) 0.054(3) Uani 1 d . .
H21 H 0.5591(6) 0.2861(8) 1.0167(7) 0.064 Uiso 1 calc R .
N31 N 0.5178(5) 0.3012(6) 0.8952(5) 0.041(2) Uani 1 d . .
C41 C 0.5350(9) 0.3789(8) 0.8466(8) 0.068(3) Uani 1 d . .
H41 H 0.5153(9) 0.3815(8) 0.7893(8) 0.081 Uiso 1 calc R .
C51 C 0.5867(9) 0.4526(9) 0.8978(9) 0.074(4) Uani 1 d . .
H51 H 0.6077(9) 0.5148(9) 0.8815(9) 0.089 Uiso 1 calc R .
C61 C 0.6595(9) 0.4705(9) 1.0503(9) 0.088(4) Uani 1 d . .
H61A H 0.7289(23) 0.4456(52) 1.0644(35) 0.132 Uiso 1 calc R .
H61B H 0.6273(43) 0.4573(58) 1.0948(16) 0.132 Uiso 1 calc R .
H61C H 0.6601(60) 0.5420(12) 1.0406(20) 0.132 Uiso 1 calc R .
N12 N 0.1751(5) 0.3083(7) 0.9054(6) 0.057(2) Uani 1 d . .
C22 C 0.2601(6) 0.2513(8) 0.9248(6) 0.049(2) Uani 1 d . .
H22 H 0.2880(6) 0.2233(8) 0.9763(6) 0.059 Uiso 1 calc R .
N32 N 0.2977(5) 0.2415(6) 0.8592(5) 0.044(2) Uani 1 d . .
C42 C 0.2346(8) 0.2925(9) 0.7967(7) 0.064(3) Uani 1 d . .
H42 H 0.2422(8) 0.2969(9) 0.7429(7) 0.077 Uiso 1 calc R .
C52 C 0.1599(7) 0.3352(10) 0.8254(8) 0.070(3) Uani 1 d . .
H52 H 0.1073(7) 0.3760(10) 0.7960(8) 0.084 Uiso 1 calc R .
C62 C 0.1084(8) 0.3359(12) 0.9616(9) 0.097(5) Uani 1 d . .
H62A H 0.1421(36) 0.3178(73) 1.0171(13) 0.146 Uiso 1 calc R .
H62B H 0.0442(33) 0.3004(61) 0.9454(41) 0.146 Uiso 1 calc R .
H62C H 0.0958(65) 0.4074(17) 0.9585(48) 0.146 Uiso 1 calc R .
N13 N 0.2459(7) -0.0795(7) 0.7511(7) 0.067(3) Uani 1 d . .
C23 C 0.2764(7) 0.0159(8) 0.7581(8) 0.060(3) Uani 1 d . .
H23 H 0.2437(7) 0.0682(8) 0.7248(8) 0.073 Uiso 1 calc R .
N33 N 0.3585(5) 0.0270(6) 0.8181(5) 0.041(2) Uani 1 d . .
C43 C 0.3814(7) -0.0682(8) 0.8501(8) 0.060(3) Uani 1 d . .
H43 H 0.4364(7) -0.0846(8) 0.8937(8) 0.072 Uiso 1 calc R .
C53 C 0.3126(8) -0.1327(9) 0.8091(8) 0.068(3) Uani 1 d . .
H53 H 0.3105(8) -0.2019(9) 0.8185(8) 0.082 Uiso 1 calc R .
C63 C 0.1570(9) -0.1202(11) 0.6914(10) 0.100(5) Uani 1 d . .
H63A H 0.1192(46) -0.1644(63) 0.7190(15) 0.150 Uiso 1 calc R .
H63B H 0.1801(10) -0.1572(68) 0.6496(37) 0.150 Uiso 1 calc R .
H63C H 0.1134(42) -0.0656(12) 0.6662(48) 0.150 Uiso 1 calc R .
N14 N 0.7300(5) 0.0204(6) 0.8919(6) 0.051(2) Uani 1 d . .
C24 C 0.6436(6) 0.0440(8) 0.9144(6) 0.050(3) Uani 1 d . .
H24 H 0.6293(6) 0.0274(8) 0.9647(6) 0.061 Uiso 1 calc R .
N34 N 0.5808(5) 0.0949(6) 0.8540(5) 0.047(2) Uani 1 d . .
C44 C 0.6337(7) 0.1029(9) 0.7936(7) 0.062(3) Uani 1 d . .
H44 H 0.6105(7) 0.1364(9) 0.7437(7) 0.074 Uiso 1 calc R .
C54 C 0.7215(7) 0.0563(9) 0.8165(7) 0.064(3) Uani 1 d . .
H54 H 0.7702(7) 0.0494(9) 0.7852(7) 0.076 Uiso 1 calc R .
C64 C 0.8143(8) -0.0397(9) 0.9430(9) 0.088(5) Uani 1 d . .
H64A H 0.7944(32) -0.0628(64) 0.9916(31) 0.131 Uiso 1 calc R .
H64B H 0.8749(24) 0.0013(25) 0.9587(55) 0.131 Uiso 1 calc R .
H64C H 0.8283(53) -0.0969(44) 0.9120(22) 0.131 Uiso 1 calc R .
I1 I -0.05649(5) 0.34649(7) 0.17375(6) 0.0811(3) Uani 1 d . .
I2 I -0.15144(8) 0.24132(9) 0.02249(8) 0.1107(4) Uani 1 d . .
I3 I 0.03195(6) 0.44850(10) 0.32854(7) 0.1108(4) Uani 1 d . .

loop_
_atom_type_symbol
_atom_type_description
_atom_type_scat_dispersion_real
_atom_type_scat_dispersion_imag
_atom_type_scat_source
Re Re -5.7900 5.8910 'International Tables Vol C Tables 4.2.6.8 and 6.1.1.4'
I I -0.3257 6.8362 'International Tables Vol C Tables 4.2.6.8 and 6.1.1.4'
F F 0.0727 0.0534 'International Tables Vol C Tables 4.2.6.8 and 6.1.1.4'
O O 0.0492 0.0322 'International Tables Vol C Tables 4.2.6.8 and 6.1.1.4'
N N 0.0311 0.0180 'International Tables Vol C Tables 4.2.6.8 and 6.1.1.4'
C C 0.0181 0.0091 'International Tables Vol C Tables 4.2.6.8 and 6.1.1.4'
B B 0.0090 0.0039 'International Tables Vol C Tables 4.2.6.8 and 6.1.1.4'
H H 0.0000 0.0000 'International Tables Vol C Tables 4.2.6.8 and 6.1.1.4'

loop_
_geom_angle_atom_site_label_1
_geom_angle_atom_site_label_2
_geom_angle_atom_site_label_3
_geom_angle
_geom_angle_site_symmetry_1
_geom_angle_site_symmetry_3
_geom_angle_publ_flag
O1 Re O2 179.3(3) . . ?
O1 Re N34 91.2(3) . . ?
O2 Re N34 89.5(3) . . ?
O1 Re N33 90.4(3) . . ?
O2 Re N33 89.4(3) . . ?
N34 Re N33 91.0(3) . . ?
O1 Re N31 91.0(3) . . ?
O2 Re N31 89.2(3) . . ?
N34 Re N31 89.3(3) . . ?
N33 Re N31 178.6(3) . . ?
O1 Re N32 91.2(3) . . ?
O2 Re N32 88.1(3) . . ?
N34 Re N32 176.3(3) . . ?
N33 Re N32 91.8(3) . . ?
N31 Re N32 87.8(3) . . ?
B2 O2 Re 175.7(6) . . ?
F21 B2 F22 109.9(10) . . ?
F21 B2 F23 108.8(9) . . ?
F22 B2 F23 107.2(10) . . ?
F21 B2 O2 112.0(10) . . ?
F22 B2 O2 110.1(8) . . ?
F23 B2 O2 108.7(9) . . ?
C51 N11 C21 106.9(10) . . ?
C51 N11 C61 126.8(11) . . ?
C21 N11 C61 126.3(11) . . ?
N31 C21 N11 111.1(10) . . ?
N31 C21 H21 124.4(6) . . ?
N11 C21 H21 124.4(7) . . ?
C21 N31 C41 107.0(9) . . ?
C21 N31 Re 124.9(7) . . ?
C41 N31 Re 128.1(7) . . ?
N31 C41 C51 107.3(11) . . ?
N31 C41 H41 126.4(6) . . ?
C51 C41 H41 126.4(8) . . ?
N11 C51 C41 107.7(10) . . ?
N11 C51 H51 126.1(7) . . ?
C41 C51 H51 126.1(8) . . ?
N11 C61 H61A 109.5(6) . . ?
N11 C61 H61B 109.5(7) . . ?
H61A C61 H61B 109.5 . . ?
N11 C61 H61C 109.5(7) . . ?
H61A C61 H61C 109.5 . . ?
H61B C61 H61C 109.5 . . ?
C22 N12 C52 107.9(8) . . ?
C22 N12 C62 126.1(10) . . ?
C52 N12 C62 126.0(9) . . ?
N32 C22 N12 109.0(9) . . ?
N32 C22 H22 125.5(5) . . ?
N12 C22 H22 125.5(6) . . ?
C22 N32 C42 107.4(8) . . ?
C22 N32 Re 124.2(7) . . ?
C42 N32 Re 128.3(7) . . ?
C52 C42 N32 108.6(11) . . ?
C52 C42 H42 125.7(7) . . ?
N32 C42 H42 125.7(6) . . ?
C42 C52 N12 107.1(10) . . ?
C42 C52 H52 126.5(7) . . ?
N12 C52 H52 126.5(5) . . ?
N12 C62 H62A 109.5(6) . . ?
N12 C62 H62B 109.5(6) . . ?
H62A C62 H62B 109.47(8) . . ?
N12 C62 H62C 109.5(7) . . ?
H62A C62 H62C 109.5 . . ?
H62B C62 H62C 109.5 . . ?
C23 N13 C53 107.3(9) . . ?
C23 N13 C63 126.6(11) . . ?
C53 N13 C63 126.2(10) . . ?
N33 C23 N13 111.1(10) . . ?
N33 C23 H23 124.4(6) . . ?
N13 C23 H23 124.4(6) . . ?
C23 N33 C43 105.3(9) . . ?
C23 N33 Re 127.4(7) . . ?
C43 N33 Re 127.3(6) . . ?
C53 C43 N33 109.1(10) . . ?
C53 C43 H43 125.4(7) . . ?
N33 C43 H43 125.4(5) . . ?
C43 C53 N13 107.2(11) . . ?
C43 C53 H53 126.4(7) . . ?
N13 C53 H53 126.4(6) . . ?
N13 C63 H63A 109.5(8) . . ?
N13 C63 H63B 109.5(7) . . ?
H63A C63 H63B 109.5 . . ?
N13 C63 H63C 109.5(7) . . ?
H63A C63 H63C 109.5 . . ?
H63B C63 H63C 109.5 . . ?
C54 N14 C24 107.3(8) . . ?
C54 N14 C64 128.7(9) . . ?
C24 N14 C64 124.0(10) . . ?
N34 C24 N14 109.9(9) . . ?
N34 C24 H24 125.1(5) . . ?
N14 C24 H24 125.1(6) . . ?
C24 N34 C44 104.6(8) . . ?
C24 N34 Re 126.9(7) . . ?
C44 N34 Re 128.0(7) . . ?
C54 C44 N34 109.6(10) . . ?
C54 C44 H44 125.2(7) . . ?
N34 C44 H44 125.2(5) . . ?
C44 C54 N14 108.5(9) . . ?
C44 C54 H54 125.7(7) . . ?
N14 C54 H54 125.7(5) . . ?
N14 C64 H64A 109.5(6) . . ?
N14 C64 H64B 109.5(6) . . ?
H64A C64 H64B 109.5 . . ?
N14 C64 H64C 109.5(7) . . ?
H64A C64 H64C 109.5 . . ?
H64B C64 H64C 109.5 . . ?
I2 I1 I3 177.57(4) . . ?

loop_
_geom_bond_atom_site_label_1
_geom_bond_atom_site_label_2
_geom_bond_distance
_geom_bond_site_symmetry_2
_geom_bond_publ_flag
Re O1 1.697(7) . ?
Re O2 1.832(7) . ?
Re N34 2.120(7) . ?
Re N33 2.125(7) . ?
Re N31 2.126(7) . ?
Re N32 2.155(7) . ?
O2 B2 1.450(13) . ?
B2 F21 1.350(13) . ?
B2 F22 1.388(13) . ?
B2 F23 1.408(13) . ?
N11 C51 1.33(2) . ?
N11 C21 1.347(12) . ?
N11 C61 1.476(14) . ?
C21 N31 1.300(12) . ?
C21 H21 0.93 . ?
N31 C41 1.364(12) . ?
C41 C51 1.37(2) . ?
C41 H41 0.93 . ?
C51 H51 0.93 . ?
C61 H61A 0.96 . ?
C61 H61B 0.96 . ?
C61 H61C 0.96 . ?
N12 C22 1.338(11) . ?
N12 C52 1.350(14) . ?
N12 C62 1.484(13) . ?
C22 N32 1.315(12) . ?
C22 H22 0.93 . ?
N32 C42 1.357(12) . ?
C42 C52 1.331(14) . ?
C42 H42 0.93 . ?
C52 H52 0.93 . ?
C62 H62A 0.96 . ?
C62 H62B 0.96 . ?
C62 H62C 0.96 . ?
N13 C23 1.324(12) . ?
N13 C53 1.349(14) . ?
N13 C63 1.461(13) . ?
C23 N33 1.307(12) . ?
C23 H23 0.93 . ?
N33 C43 1.375(12) . ?
C43 C53 1.322(13) . ?
C43 H43 0.93 . ?
C53 H53 0.93 . ?
C63 H63A 0.96 . ?
C63 H63B 0.96 . ?
C63 H63C 0.96 . ?
N14 C54 1.325(13) . ?
N14 C24 1.333(11) . ?
N14 C64 1.475(12) . ?
C24 N34 1.333(11) . ?
C24 H24 0.93 . ?
N34 C44 1.366(12) . ?
C44 C54 1.301(12) . ?
C44 H44 0.93 . ?
C54 H54 0.93 . ?
C64 H64A 0.96 . ?
C64 H64B 0.96 . ?
C64 H64C 0.96 . ?
I1 I2 2.900(2) . ?
I1 I3 2.907(2) . ?

loop_
_geom_torsion_atom_site_label_1
_geom_torsion_atom_site_label_2
_geom_torsion_atom_site_label_3
_geom_torsion_atom_site_label_4
_geom_torsion
_geom_torsion_site_symmetry_1
_geom_torsion_site_symmetry_2
_geom_torsion_site_symmetry_3
_geom_torsion_site_symmetry_4
_geom_torsion_publ_flag
O1 Re O2 B2 -29.6(273) . . . . ?
N34 Re O2 B2 138.8(91) . . . . ?
N33 Re O2 B2 47.8(91) . . . . ?
N31 Re O2 B2 -131.9(91) . . . . ?
N32 Re O2 B2 -44.0(91) . . . . ?
Re O2 B2 F21 98.2(91) . . . . ?
Re O2 B2 F22 -139.1(86) . . . . ?
Re O2 B2 F23 -22.0(96) . . . . ?
C51 N11 C21 N31 -0.5(11) . . . . ?
C61 N11 C21 N31 -176.8(9) . . . . ?
N11 C21 N31 C41 1.0(11) . . . . ?
N11 C21 N31 Re -178.7(5) . . . . ?
O1 Re N31 C21 3.1(7) . . . . ?
O2 Re N31 C21 -177.6(7) . . . . ?
N34 Re N31 C21 -88.1(7) . . . . ?
N33 Re N31 C21 169.3(100) . . . . ?
N32 Re N31 C21 94.2(7) . . . . ?
O1 Re N31 C41 -176.5(8) . . . . ?
O2 Re N31 C41 2.7(8) . . . . ?
N34 Re N31 C41 92.3(8) . . . . ?
N33 Re N31 C41 -10.3(107) . . . . ?
N32 Re N31 C41 -85.4(8) . . . . ?
C21 N31 C41 C51 -1.2(12) . . . . ?
Re N31 C41 C51 178.5(7) . . . . ?
C21 N11 C51 C41 -0.3(13) . . . . ?
C61 N11 C51 C41 176.0(10) . . . . ?
N31 C41 C51 N11 1.0(14) . . . . ?
C52 N12 C22 N32 -0.5(12) . . . . ?
C62 N12 C22 N32 178.9(11) . . . . ?
N12 C22 N32 C42 -0.6(11) . . . . ?
N12 C22 N32 Re 176.7(6) . . . . ?
O1 Re N32 C22 4.0(8) . . . . ?
O2 Re N32 C22 -176.2(8) . . . . ?
N34 Re N32 C22 -125.8(49) . . . . ?
N33 Re N32 C22 94.4(8) . . . . ?
N31 Re N32 C22 -87.0(8) . . . . ?
O1 Re N32 C42 -179.3(9) . . . . ?
O2 Re N32 C42 0.5(9) . . . . ?
N34 Re N32 C42 51.0(54) . . . . ?
N33 Re N32 C42 -88.9(9) . . . . ?
N31 Re N32 C42 89.7(9) . . . . ?
C22 N32 C42 C52 1.5(13) . . . . ?
Re N32 C42 C52 -175.7(8) . . . . ?
N32 C42 C52 N12 -1.7(14) . . . . ?
C22 N12 C52 C42 1.4(14) . . . . ?
C62 N12 C52 C42 -178.0(11) . . . . ?
C53 N13 C23 N33 -0.7(14) . . . . ?
C63 N13 C23 N33 179.7(11) . . . . ?
N13 C23 N33 C43 0.7(13) . . . . ?
N13 C23 N33 Re -179.0(7) . . . . ?
O1 Re N33 C23 138.7(9) . . . . ?
O2 Re N33 C23 -40.6(9) . . . . ?
N34 Re N33 C23 -130.2(9) . . . . ?
N31 Re N33 C23 -27.6(107) . . . . ?
N32 Re N33 C23 47.5(9) . . . . ?
O1 Re N33 C43 -40.9(8) . . . . ?
O2 Re N33 C43 139.8(8) . . . . ?
N34 Re N33 C43 50.3(8) . . . . ?
N31 Re N33 C43 152.9(100) . . . . ?
N32 Re N33 C43 -132.1(8) . . . . ?
C23 N33 C43 C53 -0.4(13) . . . . ?
Re N33 C43 C53 179.2(7) . . . . ?
N33 C43 C53 N13 0.0(14) . . . . ?
C23 N13 C53 C43 0.4(14) . . . . ?
C63 N13 C53 C43 -180.0(12) . . . . ?
C54 N14 C24 N34 -0.3(13) . . . . ?
C64 N14 C24 N34 -177.3(10) . . . . ?
N14 C24 N34 C44 -1.0(12) . . . . ?
N14 C24 N34 Re -174.1(6) . . . . ?
O1 Re N34 C24 1.8(9) . . . . ?
O2 Re N34 C24 -178.0(8) . . . . ?
N33 Re N34 C24 -88.6(8) . . . . ?
N31 Re N34 C24 92.8(8) . . . . ?
N32 Re N34 C24 131.6(48) . . . . ?
O1 Re N34 C44 -169.8(10) . . . . ?
O2 Re N34 C44 10.4(10) . . . . ?
N33 Re N34 C44 99.8(10) . . . . ?
N31 Re N34 C44 -78.8(10) . . . . ?
N32 Re N34 C44 -40.0(55) . . . . ?
C24 N34 C44 C54 1.9(14) . . . . ?
Re N34 C44 C54 174.9(8) . . . . ?
N34 C44 C54 N14 -2.1(15) . . . . ?
C24 N14 C54 C44 1.5(14) . . . . ?
C64 N14 C54 C44 178.3(11) . . . . ?
